data_7119557
loop_
_publ_author_name
'Naskar, Sourenjit'
'Dalal, Chumki'
'Ghosh, Pradyut'

_publ_section_title
;
 Ion-pair coordination driven stimuli-responsive one-dimensional
 supramolecular helicate.
;
_journal_issue 16
_journal_name_full 'Chemical communications (Cambridge, England)'
_journal_page_first 2487
_journal_page_last 2490
_journal_paper_doi 10.1039/c7cc00262a
_journal_volume 53
_journal_year 2017
_chemical_formula_sum 'C78 H60 Cl2 Fe N18 O26'
_chemical_formula_weight 1792.19
_chemical_name_systematic
; 
 ? 
;
_space_group_IT_number 2
_symmetry_cell_setting triclinic
_symmetry_space_group_name_Hall '-P 1'
_symmetry_space_group_name_H-M 'P -1'
_atom_sites_solution_hydrogens geom
_atom_sites_solution_primary direct
_atom_sites_solution_secondary difmap
_audit_creation_method SHELXL-97
_audit_update_record
;
2016-04-28 deposited with the CCDC.
2017-01-30 downloaded from the CCDC.
;
_cell_angle_alpha 111.009(6)
_cell_angle_beta 91.666(6)
_cell_angle_gamma 95.996(5)
_cell_formula_units_Z 2
_cell_length_a 14.820(3)
_cell_length_b 16.500(3)
_cell_length_c 18.544(4)
_cell_measurement_reflns_used 5102
_cell_measurement_temperature 150(2)
_cell_measurement_theta_max 19.53
_cell_measurement_theta_min 2.35
_cell_volume 4199.1(15)
_computing_cell_refinement 'Bruker SAINT'
_computing_data_collection 'Bruker APEX2'
_computing_data_reduction 'Bruker SAINT'
_computing_molecular_graphics 'MERCURY V3.6'
_computing_publication_material 'ORTEP 3V2'
_computing_structure_refinement 'SHELXL-97 (Sheldrick, 2008)'
_computing_structure_solution 'SHELXS-97 (Sheldrick, 2008)'
_diffrn_ambient_temperature 150(2)
_diffrn_measured_fraction_theta_full 0.987
_diffrn_measured_fraction_theta_max 0.987
_diffrn_measurement_device_type 'Bruker APEX-II CCD'
_diffrn_measurement_method '\f and \w scans'
_diffrn_radiation_monochromator graphite
_diffrn_radiation_source 'fine-focus sealed tube'
_diffrn_radiation_type MoK\a
_diffrn_radiation_wavelength 0.71073
_diffrn_reflns_av_R_equivalents 0.0671
_diffrn_reflns_av_sigmaI/netI 0.0759
_diffrn_reflns_limit_h_max 16
_diffrn_reflns_limit_h_min -16
_diffrn_reflns_limit_k_max 18
_diffrn_reflns_limit_k_min -15
_diffrn_reflns_limit_l_max 20
_diffrn_reflns_limit_l_min -20
_diffrn_reflns_number 44449
_diffrn_reflns_theta_full 23.63
_diffrn_reflns_theta_max 23.63
_diffrn_reflns_theta_min 1.18
_exptl_absorpt_coefficient_mu 0.332
_exptl_absorpt_correction_T_max 0.9069
_exptl_absorpt_correction_T_min 0.8514
_exptl_absorpt_correction_type multi-scan
_exptl_absorpt_process_details SADABS
_exptl_crystal_colour 'DEEP RED'
_exptl_crystal_density_diffrn 1.418
_exptl_crystal_density_method 'not measured'
_exptl_crystal_description BLOCK
_exptl_crystal_F_000 1844
_exptl_crystal_size_max 0.50
_exptl_crystal_size_mid 0.40
_exptl_crystal_size_min 0.30
_refine_diff_density_max 0.549
_refine_diff_density_min -0.556
_refine_diff_density_rms 0.052
_refine_ls_extinction_method none
_refine_ls_goodness_of_fit_ref 0.959
_refine_ls_hydrogen_treatment mixed
_refine_ls_matrix_type full
_refine_ls_number_parameters 1126
_refine_ls_number_reflns 12474
_refine_ls_number_restraints 0
_refine_ls_restrained_S_all 0.959
_refine_ls_R_factor_all 0.1107
_refine_ls_R_factor_gt 0.0624
_refine_ls_shift/su_max 0.013
_refine_ls_shift/su_mean 0.000
_refine_ls_structure_factor_coef Fsqd
_refine_ls_weighting_details 'calc w=1/[\s^2^(Fo^2^)+(0.1000P)^2^+0.7642P] where P=(Fo^2^+2Fc^2^)/3'
_refine_ls_weighting_scheme calc
_refine_ls_wR_factor_gt 0.1600
_refine_ls_wR_factor_ref 0.1825
_reflns_number_gt 7331
_reflns_number_total 12474
_reflns_threshold_expression >2sigma(I)
_cod_data_source_file c7cc00262a2.cif
_cod_data_source_block test1_sqr
_cod_depositor_comments
;
The following automatic conversions were performed:

'_symmetry_cell_setting' value 'Triclinic' changed to 'triclinic'
according to
/usr/data/users/saulius/crontab/automatic-downloads/rss-feeds/RSC/lib/dictionaries/cif_core.dic
dictionary named 'cif_core.dic' version 2.4.2 from 2011-04-26.

'_exptl_absorpt_correction_type' value 'MULTI-SCAN' changed to
'multi-scan' according to
/usr/data/users/saulius/crontab/automatic-downloads/rss-feeds/RSC/lib/dictionaries/cif_core.dic
dictionary named 'cif_core.dic' version 2.4.2 from 2011-04-26.

Automatic conversion script
Id: cif_fix_values 4268 2015-11-12 08:31:59Z antanas 

 Adding full bibliography for 7119557--7119559.cif.
;
_cod_original_cell_volume 4198.9(14)
_cod_original_sg_symbol_H-M P-1
_cod_database_code 7119557

loop_
_symmetry_equiv_pos_as_xyz
'x, y, z'
'-x, -y, -z'

loop_
_atom_site_label
_atom_site_type_symbol
_atom_site_fract_x
_atom_site_fract_y
_atom_site_fract_z
_atom_site_U_iso_or_equiv
_atom_site_adp_type
_atom_site_occupancy
_atom_site_symmetry_multiplicity
_atom_site_calc_flag
_atom_site_refinement_flags
Fe1 Fe 0.76441(3) 0.74052(4) 0.74567(3) 0.04130(19) Uani 1 1 d .
Cl2 Cl 0.66879(9) 0.91332(10) 0.52465(8) 0.0792(4) Uani 1 1 d .
N2 N 0.8204(2) 0.8597(2) 0.76350(18) 0.0445(9) Uani 1 1 d .
N6 N 0.72683(19) 0.7739(2) 0.85169(18) 0.0390(8) Uani 1 1 d .
N7 N 0.9016(3) 0.8570(3) 0.5191(2) 0.0709(12) Uani 1 1 d .
H7 H 0.8648 0.8953 0.5239 0.085 Uiso 1 1 calc R
N5 N 0.6393(2) 0.7610(2) 0.72640(18) 0.0412(8) Uani 1 1 d .
O4 O 0.9228(3) 0.9302(3) 1.0600(2) 0.0953(12) Uani 1 1 d .
N4 N 0.7199(2) 0.6162(2) 0.71986(19) 0.0430(8) Uani 1 1 d .
N1 N 0.8904(2) 0.7272(2) 0.77289(18) 0.0433(8) Uani 1 1 d .
N10 N 0.6776(2) 1.0537(2) 0.7389(2) 0.0572(10) Uani 1 1 d .
H10 H 0.6496 1.0261 0.6941 0.069 Uiso 1 1 calc R
C9 C 0.8239(3) 1.0040(3) 0.7600(2) 0.0482(11) Uani 1 1 d .
C18 C 0.7024(3) 0.4754(3) 0.6195(3) 0.0592(13) Uani 1 1 d .
H18 H 0.7099 0.4406 0.5686 0.071 Uiso 1 1 calc R
C19 C 0.6640(3) 0.4388(3) 0.6693(3) 0.0622(13) Uani 1 1 d .
H19 H 0.6450 0.3790 0.6521 0.075 Uiso 1 1 calc R
C37 C 0.5088(3) 0.6303(4) 0.4715(3) 0.0694(14) Uani 1 1 d .
N12 N 0.9004(3) 0.7895(3) 1.0387(2) 0.0672(11) Uani 1 1 d .
H12 H 0.9226 0.7407 1.0271 0.081 Uiso 1 1 calc R
C45 C 0.4793(3) 1.0149(3) 0.7201(3) 0.0684(14) Uani 1 1 d .
H45 H 0.5052 1.0188 0.6762 0.082 Uiso 1 1 calc R
N8 N 0.6079(3) 0.5103(3) 0.8771(2) 0.0640(11) Uani 1 1 d .
H8 H 0.6558 0.5221 0.9080 0.077 Uiso 1 1 calc R
N20 N 0.9762(3) 0.4915(3) 0.7690(3) 0.0711(12) Uani 1 1 d .
H20 H 0.9408 0.4762 0.7990 0.085 Uiso 1 1 calc R
Cl3 Cl 0.86522(12) 0.54452(13) 0.95507(10) 0.1039(5) Uani 1 1 d .
N3 N 0.7895(2) 0.6965(2) 0.63541(19) 0.0449(9) Uani 1 1 d .
C26 C 0.5884(2) 0.7779(3) 0.7882(2) 0.0423(10) Uani 1 1 d .
C5 C 0.9509(3) 0.7986(3) 0.7854(2) 0.0476(11) Uani 1 1 d .
C17 C 0.7292(2) 0.5632(3) 0.6457(2) 0.0467(11) Uani 1 1 d .
C31 C 0.7776(3) 0.7783(3) 0.9135(2) 0.0498(11) Uani 1 1 d .
H31 H 0.8387 0.7712 0.9080 0.060 Uiso 1 1 calc R
C23 C 0.5992(3) 0.7553(3) 0.6586(2) 0.0491(11) Uani 1 1 d .
H23 H 0.6347 0.7454 0.6165 0.059 Uiso 1 1 calc R
C27 C 0.6384(3) 0.7855(3) 0.8598(2) 0.0436(10) Uani 1 1 d .
C30 C 0.7448(3) 0.7927(3) 0.9858(2) 0.0493(11) Uani 1 1 d .
C6 C 0.9122(3) 0.8739(3) 0.7788(2) 0.0456(11) Uani 1 1 d .
C10 C 0.7795(3) 0.9243(3) 0.7548(2) 0.0495(11) Uani 1 1 d .
H10A H 0.7167 0.9149 0.7445 0.059 Uiso 1 1 calc R
C20 C 0.6826(3) 0.5780(3) 0.7669(2) 0.0483(11) Uani 1 1 d .
H20A H 0.6761 0.6133 0.8179 0.058 Uiso 1 1 calc R
C12 C 0.8235(3) 0.7444(3) 0.5944(2) 0.0509(11) Uani 1 1 d .
H12A H 0.8376 0.8045 0.6199 0.061 Uiso 1 1 calc R
C25 C 0.4965(3) 0.7853(3) 0.7809(3) 0.0568(12) Uani 1 1 d .
H25 H 0.4620 0.7957 0.8237 0.068 Uiso 1 1 calc R
C24 C 0.5086(3) 0.7630(3) 0.6476(2) 0.0497(11) Uani 1 1 d .
C16 C 0.7685(3) 0.6104(3) 0.5976(2) 0.0496(11) Uani 1 1 d .
C1 C 0.9202(3) 0.6561(3) 0.7781(2) 0.0535(12) Uani 1 1 d .
H1 H 0.8780 0.6071 0.7696 0.064 Uiso 1 1 calc R
C21 C 0.6539(3) 0.4908(3) 0.7445(3) 0.0533(11) Uani 1 1 d .
C7 C 0.9615(3) 0.9518(3) 0.7852(3) 0.0562(12) Uani 1 1 d .
H7A H 1.0243 0.9601 0.7954 0.067 Uiso 1 1 calc R
C29 C 0.6542(3) 0.8035(3) 0.9929(3) 0.0598(13) Uani 1 1 d .
H29 H 0.6290 0.8124 1.0401 0.072 Uiso 1 1 calc R
C15 C 0.7829(3) 0.5711(3) 0.5198(3) 0.0647(13) Uani 1 1 d .
H15 H 0.7685 0.5109 0.4947 0.078 Uiso 1 1 calc R
C13 C 0.8386(3) 0.7091(3) 0.5168(3) 0.0572(12) Uani 1 1 d .
C28 C 0.6014(3) 0.8011(3) 0.9304(3) 0.0565(12) Uani 1 1 d .
H28 H 0.5405 0.8099 0.9354 0.068 Uiso 1 1 calc R
C2 C 1.0103(3) 0.6505(3) 0.7955(3) 0.0575(12) Uani 1 1 d .
C3 C 1.0717(3) 0.7236(4) 0.8065(3) 0.0679(14) Uani 1 1 d .
H3 H 1.1333 0.7222 0.8160 0.081 Uiso 1 1 calc R
C8 C 0.9176(3) 1.0168(3) 0.7765(3) 0.0593(13) Uani 1 1 d .
H8A H 0.9506 1.0700 0.7817 0.071 Uiso 1 1 calc R
C4 C 1.0424(3) 0.7971(4) 0.8033(3) 0.0680(14) Uani 1 1 d .
H4 H 1.0836 0.8471 0.8132 0.082 Uiso 1 1 calc R
C32 C 0.8043(3) 0.7926(4) 1.0535(3) 0.0683(14) Uani 1 1 d .
H32A H 0.7985 0.8448 1.0980 0.082 Uiso 1 1 calc R
H32B H 0.7824 0.7424 1.0666 0.082 Uiso 1 1 calc R
C22 C 0.6104(4) 0.4509(3) 0.7984(3) 0.0721(14) Uani 1 1 d .
H22A H 0.5485 0.4263 0.7779 0.087 Uiso 1 1 calc R
H22B H 0.6431 0.4032 0.7988 0.087 Uiso 1 1 calc R
C14 C 0.8180(3) 0.6208(4) 0.4807(3) 0.0682(14) Uani 1 1 d .
H14 H 0.8283 0.5945 0.4286 0.082 Uiso 1 1 calc R
C33 C 0.4569(3) 0.7771(3) 0.7107(3) 0.0582(12) Uani 1 1 d .
H33 H 0.3950 0.7811 0.7055 0.070 Uiso 1 1 calc R
C34 C 0.8724(4) 0.7664(4) 0.4729(3) 0.0719(15) Uani 1 1 d .
H34A H 0.9230 0.7419 0.4442 0.086 Uiso 1 1 calc R
H34B H 0.8242 0.7641 0.4355 0.086 Uiso 1 1 calc R
C35 C 0.7758(3) 1.0730(3) 0.7454(3) 0.0614(13) Uani 1 1 d .
H35A H 0.7934 1.1285 0.7874 0.074 Uiso 1 1 calc R
H35B H 0.7953 1.0791 0.6979 0.074 Uiso 1 1 calc R
C36 C 0.4687(3) 0.7606(4) 0.5707(3) 0.0738(15) Uani 1 1 d .
H36A H 0.4073 0.7304 0.5613 0.089 Uiso 1 1 calc R
H36B H 0.4651 0.8200 0.5738 0.089 Uiso 1 1 calc R
N9 N 0.5209(3) 0.7176(3) 0.5058(2) 0.0714(12) Uani 1 1 d .
H9 H 0.5597 0.7482 0.4893 0.086 Uiso 1 1 calc R
O1 O 0.4541(3) 0.5849(3) 0.4927(2) 0.0970(13) Uani 1 1 d .
C38 C 0.5650(3) 0.5900(4) 0.4041(3) 0.0648(13) Uani 1 1 d .
C39 C 0.5699(4) 0.5023(4) 0.3811(4) 0.0879(17) Uani 1 1 d .
H39 H 0.5394 0.4706 0.4075 0.106 Uiso 1 1 calc R
C41 C 0.6619(3) 0.5076(5) 0.2810(3) 0.0758(15) Uani 1 1 d .
C40 C 0.6186(4) 0.4600(4) 0.3201(4) 0.0954(19) Uani 1 1 d .
H40 H 0.6223 0.4004 0.3055 0.115 Uiso 1 1 calc R
C42 C 0.6580(4) 0.5953(4) 0.3028(3) 0.0774(16) Uani 1 1 d .
H42 H 0.6880 0.6271 0.2762 0.093 Uiso 1 1 calc R
C43 C 0.6302(3) 1.0781(3) 0.8013(3) 0.0614(13) Uani 1 1 d .
O2 O 0.6654(2) 1.1242(3) 0.8646(2) 0.1006(14) Uani 1 1 d .
C44 C 0.5307(3) 1.0446(3) 0.7899(3) 0.0583(12) Uani 1 1 d .
C46 C 0.3898(3) 0.9797(4) 0.7151(4) 0.0765(15) Uani 1 1 d .
H46 H 0.3555 0.9580 0.6678 0.092 Uiso 1 1 calc R
C47 C 0.3526(3) 0.9772(4) 0.7805(4) 0.0759(16) Uani 1 1 d .
C48 C 0.4898(4) 1.0409(4) 0.8551(3) 0.0846(17) Uani 1 1 d .
H48 H 0.5233 1.0611 0.9026 0.102 Uiso 1 1 calc R
N11 N 0.2584(4) 0.9404(4) 0.7749(5) 0.119(2) Uani 1 1 d .
O3 O 0.2201(4) 0.8979(6) 0.7142(5) 0.192(3) Uani 1 1 d .
C49 C 0.9535(4) 0.8604(5) 1.0427(3) 0.0720(15) Uani 1 1 d .
C50 C 1.0501(3) 0.8537(4) 1.0242(3) 0.0727(15) Uani 1 1 d .
C79 C 0.9694(4) 0.4434(4) 0.6941(4) 0.0804(16) Uani 1 1 d .
O26 O 1.0195(3) 0.4626(3) 0.6491(3) 0.1245(17) Uani 1 1 d .
C70 C 0.8969(4) 0.3660(4) 0.6638(3) 0.0731(15) Uani 1 1 d .
C58 C 1.0985(4) 0.9262(5) 1.0184(4) 0.0973(19) Uani 1 1 d .
H58 H 1.0701 0.9759 1.0255 0.117 Uiso 1 1 calc R
C56 C 1.2285(4) 0.8504(6) 0.9889(4) 0.097(2) Uani 1 1 d .
C55 C 1.1831(4) 0.7786(5) 0.9940(4) 0.099(2) Uani 1 1 d .
H55 H 1.2114 0.7286 0.9860 0.119 Uiso 1 1 calc R
C57 C 1.1895(4) 0.9265(6) 1.0021(4) 0.112(2) Uani 1 1 d .
H57 H 1.2231 0.9765 1.0001 0.135 Uiso 1 1 calc R
C54 C 1.0923(4) 0.7802(5) 1.0115(4) 0.0929(19) Uani 1 1 d .
H54 H 1.0597 0.7304 1.0146 0.112 Uiso 1 1 calc R
C53 C 0.4003(4) 1.0077(4) 0.8499(4) 0.0924(19) Uani 1 1 d .
H53 H 0.3726 1.0062 0.8938 0.111 Uiso 1 1 calc R
C74 C 0.7747(4) 0.2660(4) 0.6769(4) 0.0846(17) Uani 1 1 d .
H74 H 0.7383 0.2446 0.7077 0.102 Uiso 1 1 calc R
C75 C 0.8434(4) 0.3344(4) 0.7103(3) 0.0779(15) Uani 1 1 d .
H75 H 0.8536 0.3591 0.7639 0.093 Uiso 1 1 calc R
C71 C 0.8831(5) 0.3256(5) 0.5850(4) 0.101(2) Uani 1 1 d .
H71 H 0.9208 0.3442 0.5533 0.122 Uiso 1 1 calc R
C73 C 0.7610(4) 0.2304(4) 0.5979(4) 0.0851(17) Uani 1 1 d .
C72 C 0.8140(5) 0.2580(5) 0.5519(4) 0.100(2) Uani 1 1 d .
H72 H 0.8044 0.2319 0.4983 0.120 Uiso 1 1 calc R
N14 N 0.7127(4) 0.4625(5) 0.2137(3) 0.0952(17) Uani 1 1 d .
O7 O 0.7166(4) 0.3850(5) 0.1971(3) 0.140(2) Uani 1 1 d .
O6 O 0.7486(3) 0.5038(4) 0.1794(3) 0.1313(19) Uani 1 1 d .
C64 C 0.6093(4) 0.6357(4) 0.3643(3) 0.0735(15) Uani 1 1 d .
H64 H 0.6062 0.6954 0.3793 0.088 Uiso 1 1 calc R
C65 C 0.5347(4) 0.5470(4) 0.9034(3) 0.0701(14) Uani 1 1 d .
O8 O 0.4660(3) 0.5345(3) 0.8610(3) 0.1219(17) Uani 1 1 d .
C68 C 0.5364(3) 0.6021(3) 0.9875(3) 0.0615(13) Uani 1 1 d .
C67 C 0.6065(4) 0.6065(4) 1.0404(3) 0.0785(15) Uani 1 1 d .
H67 H 0.6544 0.5737 1.0241 0.094 Uiso 1 1 calc R
C69 C 0.4650(4) 0.6485(4) 1.0119(4) 0.0861(17) Uani 1 1 d .
H69 H 0.4180 0.6458 0.9764 0.103 Uiso 1 1 calc R
C66 C 0.6053(5) 0.6588(4) 1.1163(3) 0.0892(18) Uani 1 1 d .
H66 H 0.6533 0.6640 1.1517 0.107 Uiso 1 1 calc R
N15 N 1.3259(4) 0.8540(8) 0.9712(5) 0.130(3) Uani 1 1 d .
O13 O 1.3576(4) 0.7862(6) 0.9554(4) 0.154(3) Uani 1 1 d .
O14 O 1.3689(4) 0.9231(7) 0.9797(5) 0.209(4) Uani 1 1 d .
O15 O 0.2229(5) 0.9442(7) 0.8270(5) 0.287(7) Uani 1 1 d .
O22 O 0.7528(2) 0.9717(3) 0.5405(2) 0.0924(12) Uani 1 1 d .
O24 O 0.6824(3) 0.8212(2) 0.4948(2) 0.0931(12) Uani 1 1 d .
O23 O 0.6130(3) 0.9324(3) 0.5896(2) 0.1130(15) Uani 1 1 d .
O25 O 0.6038(4) 0.9277(4) 0.4493(4) 0.174(2) Uani 1 1 d .
C76 C 0.5325(6) 0.7032(4) 1.1390(4) 0.0858(18) Uani 1 1 d .
N19 N 0.5310(7) 0.7564(4) 1.2227(4) 0.117(2) Uani 1 1 d .
C77 C 0.4624(5) 0.6998(4) 1.0896(4) 0.0911(19) Uani 1 1 d .
H77 H 0.4135 0.7310 1.1071 0.109 Uiso 1 1 calc R
O28 O 0.9452(3) 0.6088(3) 0.9689(3) 0.1269(17) Uani 1 1 d .
O31 O 0.7857(3) 0.5830(4) 0.9544(4) 0.152(2) Uani 1 1 d .
O29 O 0.8759(4) 0.4696(4) 0.8907(3) 0.172(3) Uani 1 1 d .
O30 O 0.8643(6) 0.5138(8) 1.0379(6) 0.277(5) Uani 1 1 d .
C78 C 1.0414(3) 0.5691(4) 0.8020(3) 0.0750(15) Uani 1 1 d .
H78A H 1.0975 0.5585 0.7764 0.090 Uiso 1 1 calc R
H78B H 1.0548 0.5793 0.8563 0.090 Uiso 1 1 calc R
N21 N 0.6834(5) 0.1642(4) 0.5619(5) 0.115(2) Uani 1 1 d .
O32 O 0.6734(5) 0.1337(4) 0.4912(4) 0.155(2) Uani 1 1 d .
O33 O 0.4582(6) 0.7748(4) 1.2459(3) 0.162(3) Uani 1 1 d .
O34 O 0.6033(6) 0.7809(5) 1.2609(4) 0.182(3) Uani 1 1 d .
O35 O 0.6363(4) 0.1397(4) 0.6042(4) 0.153(2) Uani 1 1 d .
O36 O 1.0360(3) 0.8286(3) 0.5538(3) 0.1152(16) Uani 1 1 d .
C83 C 0.9944(4) 1.1310(4) 0.6449(3) 0.0749(15) Uani 1 1 d .
H83 H 0.9588 1.1752 0.6481 0.090 Uiso 1 1 calc R
C84 C 1.0781(4) 1.1508(5) 0.6828(4) 0.0835(17) Uani 1 1 d .
C82 C 0.9622(3) 1.0449(4) 0.6015(3) 0.0697(14) Uani 1 1 d .
H82 H 0.9050 1.0314 0.5752 0.084 Uiso 1 1 calc R
C86 C 1.1318(4) 1.0868(5) 0.6787(4) 0.102(2) Uani 1 1 d .
H86 H 1.1889 1.1012 0.7053 0.122 Uiso 1 1 calc R
C85 C 1.1007(4) 1.0012(5) 0.6350(4) 0.0922(18) Uani 1 1 d .
H85 H 1.1378 0.9578 0.6309 0.111 Uiso 1 1 calc R
C81 C 1.0147(3) 0.9786(4) 0.5970(3) 0.0693(14) Uani 1 1 d .
C80 C 0.9859(4) 0.8824(5) 0.5549(3) 0.0769(16) Uani 1 1 d .
N22 N 1.1124(4) 1.2428(4) 0.7307(4) 0.1042(17) Uani 1 1 d .
O38 O 1.0714(5) 1.2991(4) 0.7272(4) 0.178(3) Uani 1 1 d .
O37 O 1.1806(4) 1.2570(4) 0.7699(4) 0.170(3) Uani 1 1 d .

loop_
_atom_site_aniso_label
_atom_site_aniso_U_11
_atom_site_aniso_U_22
_atom_site_aniso_U_33
_atom_site_aniso_U_23
_atom_site_aniso_U_13
_atom_site_aniso_U_12
Fe1 0.0304(3) 0.0470(4) 0.0412(3) 0.0103(3) 0.0060(2) 0.0011(2)
Cl2 0.0689(8) 0.0900(11) 0.0650(8) 0.0151(7) 0.0000(7) -0.0012(7)
N2 0.0357(18) 0.054(2) 0.0392(19) 0.0117(17) 0.0076(15) 0.0004(17)
N6 0.0277(17) 0.042(2) 0.042(2) 0.0090(16) 0.0036(15) 0.0015(14)
N7 0.073(3) 0.082(3) 0.064(3) 0.033(3) 0.023(2) 0.010(2)
N5 0.0367(17) 0.039(2) 0.041(2) 0.0075(15) 0.0033(16) 0.0010(15)
O4 0.071(2) 0.091(3) 0.112(3) 0.025(3) 0.000(2) 0.002(2)
N4 0.0324(17) 0.046(2) 0.047(2) 0.0113(17) 0.0046(15) 0.0079(15)
N1 0.0363(18) 0.045(2) 0.044(2) 0.0104(17) 0.0097(15) 0.0012(17)
N10 0.053(2) 0.059(3) 0.056(2) 0.0166(19) 0.0031(19) 0.0071(18)
C9 0.049(3) 0.047(3) 0.043(2) 0.011(2) 0.010(2) -0.001(2)
C18 0.055(3) 0.052(3) 0.054(3) -0.001(2) 0.009(2) 0.004(2)
C19 0.063(3) 0.047(3) 0.069(3) 0.012(3) 0.006(3) 0.003(2)
C37 0.062(3) 0.094(5) 0.057(3) 0.037(3) -0.009(3) 0.002(3)
N12 0.049(2) 0.087(3) 0.065(3) 0.028(2) -0.005(2) 0.009(2)
C45 0.052(3) 0.086(4) 0.077(4) 0.042(3) 0.002(3) 0.005(3)
N8 0.067(3) 0.063(3) 0.062(3) 0.026(2) 0.003(2) -0.001(2)
N20 0.066(3) 0.069(3) 0.083(3) 0.031(3) 0.013(2) 0.010(2)
Cl3 0.0871(11) 0.1291(15) 0.0977(12) 0.0423(11) 0.0145(9) 0.0178(11)
N3 0.0335(17) 0.053(2) 0.045(2) 0.0136(18) 0.0077(15) 0.0039(16)
C26 0.034(2) 0.044(3) 0.046(2) 0.012(2) 0.0068(19) 0.0040(18)
C5 0.036(2) 0.055(3) 0.043(2) 0.009(2) 0.0044(18) -0.003(2)
C17 0.036(2) 0.046(3) 0.048(3) 0.004(2) 0.0012(19) 0.0053(19)
C31 0.037(2) 0.058(3) 0.050(3) 0.016(2) 0.000(2) 0.002(2)
C23 0.046(2) 0.058(3) 0.041(3) 0.015(2) 0.004(2) 0.004(2)
C27 0.040(2) 0.042(3) 0.044(2) 0.0090(19) 0.0044(19) 0.0024(19)
C30 0.044(2) 0.058(3) 0.041(2) 0.013(2) 0.003(2) 0.004(2)
C6 0.038(2) 0.051(3) 0.041(2) 0.010(2) 0.0069(18) -0.002(2)
C10 0.041(2) 0.052(3) 0.052(3) 0.016(2) 0.008(2) 0.002(2)
C20 0.045(2) 0.043(3) 0.049(3) 0.009(2) 0.008(2) 0.002(2)
C12 0.049(2) 0.054(3) 0.042(3) 0.010(2) 0.009(2) 0.001(2)
C25 0.037(2) 0.078(3) 0.058(3) 0.026(3) 0.009(2) 0.011(2)
C24 0.040(2) 0.055(3) 0.052(3) 0.018(2) -0.006(2) 0.004(2)
C16 0.041(2) 0.051(3) 0.049(3) 0.009(2) 0.005(2) 0.005(2)
C1 0.037(2) 0.061(3) 0.060(3) 0.020(2) 0.007(2) 0.002(2)
C21 0.048(2) 0.046(3) 0.064(3) 0.018(2) 0.005(2) 0.004(2)
C7 0.040(2) 0.057(3) 0.066(3) 0.019(2) 0.003(2) -0.004(2)
C29 0.054(3) 0.082(4) 0.041(3) 0.019(2) 0.014(2) 0.007(2)
C15 0.076(3) 0.057(3) 0.045(3) 0.001(2) 0.010(2) 0.003(3)
C13 0.049(3) 0.071(4) 0.048(3) 0.017(3) 0.010(2) 0.004(2)
C28 0.042(2) 0.070(3) 0.053(3) 0.015(2) 0.016(2) 0.014(2)
C2 0.041(3) 0.063(3) 0.064(3) 0.019(2) 0.005(2) 0.002(2)
C3 0.036(2) 0.089(4) 0.084(4) 0.038(3) -0.003(2) 0.009(3)
C8 0.051(3) 0.058(3) 0.057(3) 0.013(2) 0.004(2) -0.015(2)
C4 0.036(3) 0.078(4) 0.089(4) 0.031(3) -0.001(2) -0.004(3)
C32 0.056(3) 0.090(4) 0.055(3) 0.024(3) 0.002(2) 0.004(3)
C22 0.080(3) 0.057(3) 0.077(4) 0.023(3) 0.012(3) 0.002(3)
C14 0.073(3) 0.082(4) 0.039(3) 0.008(3) 0.012(2) 0.015(3)
C33 0.037(2) 0.074(3) 0.067(3) 0.027(3) 0.007(2) 0.016(2)
C34 0.080(3) 0.084(4) 0.051(3) 0.021(3) 0.026(3) 0.011(3)
C35 0.052(3) 0.051(3) 0.076(3) 0.019(3) 0.009(2) -0.002(2)
C36 0.056(3) 0.096(4) 0.065(3) 0.025(3) -0.005(3) 0.013(3)
N9 0.069(3) 0.090(4) 0.053(3) 0.027(2) 0.002(2) -0.001(2)
O1 0.096(3) 0.110(3) 0.092(3) 0.050(3) 0.019(2) -0.008(2)
C38 0.070(3) 0.070(4) 0.052(3) 0.023(3) -0.007(2) -0.002(3)
C39 0.104(5) 0.083(5) 0.084(4) 0.041(4) 0.013(4) 0.005(4)
C41 0.065(3) 0.096(5) 0.063(3) 0.028(3) -0.008(3) 0.002(3)
C40 0.116(5) 0.070(4) 0.101(5) 0.031(4) 0.011(4) 0.009(4)
C42 0.080(4) 0.088(5) 0.059(3) 0.028(3) 0.003(3) -0.012(3)
C43 0.060(3) 0.060(3) 0.057(3) 0.012(3) 0.003(3) 0.009(2)
O2 0.064(2) 0.136(4) 0.063(2) -0.005(2) 0.0032(19) -0.012(2)
C44 0.051(3) 0.059(3) 0.061(3) 0.016(2) 0.009(2) 0.012(2)
C46 0.056(3) 0.084(4) 0.093(4) 0.040(3) -0.017(3) 0.003(3)
C47 0.051(3) 0.076(4) 0.093(4) 0.022(3) 0.020(3) 0.004(3)
C48 0.074(4) 0.103(5) 0.060(3) 0.013(3) 0.010(3) -0.006(3)
N11 0.077(4) 0.130(5) 0.132(6) 0.040(4) 0.012(4) -0.038(4)
O3 0.092(4) 0.286(9) 0.208(7) 0.132(7) -0.049(4) -0.072(5)
C49 0.059(3) 0.086(5) 0.063(3) 0.018(3) -0.012(3) 0.007(3)
C50 0.052(3) 0.104(5) 0.059(3) 0.031(3) -0.008(2) -0.001(3)
C79 0.079(4) 0.086(4) 0.086(4) 0.036(4) 0.031(3) 0.030(3)
O26 0.130(4) 0.129(4) 0.110(3) 0.040(3) 0.057(3) -0.003(3)
C70 0.073(3) 0.071(4) 0.079(4) 0.026(3) 0.026(3) 0.026(3)
C58 0.070(4) 0.134(6) 0.097(5) 0.055(4) 0.001(3) 0.015(4)
C56 0.054(4) 0.163(7) 0.081(4) 0.055(5) 0.003(3) 0.015(4)
C55 0.051(3) 0.133(6) 0.113(5) 0.045(4) 0.003(3) 0.010(4)
C57 0.072(4) 0.174(8) 0.113(6) 0.084(6) 0.011(4) -0.002(5)
C54 0.061(4) 0.101(5) 0.106(5) 0.026(4) -0.009(3) 0.005(3)
C53 0.075(4) 0.106(5) 0.079(4) 0.018(4) 0.028(3) -0.013(3)
C74 0.087(4) 0.078(4) 0.095(5) 0.036(4) 0.017(4) 0.017(3)
C75 0.081(4) 0.083(4) 0.071(4) 0.030(3) 0.010(3) 0.009(3)
C71 0.118(5) 0.119(6) 0.074(4) 0.037(4) 0.035(4) 0.030(5)
C73 0.088(4) 0.081(5) 0.085(5) 0.025(4) 0.007(4) 0.027(4)
C72 0.121(5) 0.095(5) 0.072(4) 0.010(4) 0.002(4) 0.031(4)
N14 0.075(3) 0.123(5) 0.076(4) 0.020(4) 0.003(3) 0.022(4)
O7 0.127(4) 0.138(5) 0.135(5) 0.014(4) 0.030(3) 0.048(4)
O6 0.109(4) 0.174(5) 0.114(4) 0.053(4) 0.046(3) 0.017(3)
C64 0.089(4) 0.073(4) 0.058(3) 0.026(3) 0.001(3) -0.001(3)
C65 0.056(3) 0.076(4) 0.081(4) 0.032(3) -0.001(3) 0.004(3)
O8 0.079(3) 0.166(5) 0.095(3) 0.015(3) -0.019(2) 0.027(3)
C68 0.059(3) 0.060(3) 0.067(3) 0.028(3) 0.008(3) -0.002(3)
C67 0.081(4) 0.083(4) 0.074(4) 0.030(3) 0.007(3) 0.015(3)
C69 0.075(4) 0.083(4) 0.104(5) 0.038(4) 0.012(3) 0.014(3)
C66 0.123(5) 0.075(4) 0.066(4) 0.023(3) 0.000(4) 0.009(4)
N15 0.074(5) 0.215(10) 0.133(6) 0.102(7) 0.009(4) 0.019(5)
O13 0.084(4) 0.224(8) 0.126(5) 0.030(5) 0.017(3) 0.022(4)
O14 0.083(4) 0.345(11) 0.303(10) 0.251(9) 0.023(5) -0.004(5)
O15 0.132(5) 0.421(14) 0.168(7) -0.010(7) 0.045(5) -0.163(7)
O22 0.053(2) 0.095(3) 0.111(3) 0.024(2) -0.008(2) -0.0139(19)
O24 0.093(3) 0.066(3) 0.110(3) 0.020(2) 0.008(2) 0.007(2)
O23 0.110(3) 0.130(4) 0.067(3) 0.003(2) 0.028(2) -0.012(3)
O25 0.187(6) 0.191(6) 0.139(5) 0.056(4) -0.044(4) 0.025(5)
C76 0.136(6) 0.056(4) 0.069(4) 0.027(3) 0.023(4) 0.007(4)
N19 0.191(8) 0.062(4) 0.088(5) 0.013(3) 0.037(5) 0.015(4)
C77 0.105(5) 0.068(4) 0.099(5) 0.024(4) 0.040(4) 0.021(3)
O28 0.083(3) 0.127(4) 0.163(5) 0.051(3) 0.009(3) -0.009(3)
O31 0.091(3) 0.176(5) 0.203(6) 0.084(4) -0.034(3) 0.035(3)
O29 0.223(6) 0.140(5) 0.095(4) -0.015(3) 0.070(4) -0.039(4)
O30 0.262(9) 0.445(15) 0.264(10) 0.263(11) 0.106(8) 0.140(10)
C78 0.049(3) 0.074(4) 0.107(4) 0.039(3) -0.001(3) 0.011(3)
N21 0.123(6) 0.093(5) 0.118(6) 0.027(4) -0.017(5) 0.019(4)
O32 0.210(6) 0.112(4) 0.133(5) 0.044(4) -0.076(5) 0.000(4)
O33 0.262(8) 0.099(4) 0.121(4) 0.028(3) 0.096(5) 0.023(5)
O34 0.254(9) 0.157(6) 0.089(4) -0.011(4) -0.012(5) 0.044(6)
O35 0.119(4) 0.138(5) 0.155(6) 0.003(4) 0.021(4) -0.011(3)
O36 0.088(3) 0.104(4) 0.133(4) 0.013(3) -0.004(3) 0.033(3)
C83 0.067(4) 0.083(4) 0.081(4) 0.040(3) 0.011(3) -0.001(3)
C84 0.058(3) 0.110(5) 0.090(4) 0.047(4) 0.005(3) 0.002(4)
C82 0.053(3) 0.094(5) 0.070(3) 0.038(3) 0.011(3) 0.008(3)
C86 0.056(3) 0.121(6) 0.128(6) 0.051(5) -0.018(4) -0.006(4)
C85 0.067(4) 0.096(5) 0.110(5) 0.032(4) -0.005(3) 0.016(3)
C81 0.061(3) 0.089(4) 0.060(3) 0.028(3) 0.016(3) 0.007(3)
C80 0.059(3) 0.102(5) 0.070(4) 0.029(3) 0.019(3) 0.015(4)
N22 0.083(4) 0.088(5) 0.130(5) 0.035(4) -0.026(4) -0.012(4)
O38 0.160(5) 0.101(5) 0.239(8) 0.025(4) -0.069(5) 0.028(4)
O37 0.124(4) 0.131(5) 0.222(7) 0.045(4) -0.083(5) -0.029(4)

loop_
_atom_type_symbol
_atom_type_description
_atom_type_scat_dispersion_real
_atom_type_scat_dispersion_imag
_atom_type_scat_source
C C 0.0033 0.0016 'International Tables Vol C Tables 4.2.6.8 and 6.1.1.4'
H H 0.0000 0.0000 'International Tables Vol C Tables 4.2.6.8 and 6.1.1.4'
N N 0.0061 0.0033 'International Tables Vol C Tables 4.2.6.8 and 6.1.1.4'
O O 0.0106 0.0060 'International Tables Vol C Tables 4.2.6.8 and 6.1.1.4'
Cl Cl 0.1484 0.1585 'International Tables Vol C Tables 4.2.6.8 and 6.1.1.4'
Fe Fe 0.3463 0.8444 'International Tables Vol C Tables 4.2.6.8 and 6.1.1.4'

loop_
_geom_angle_atom_site_label_1
_geom_angle_atom_site_label_2
_geom_angle_atom_site_label_3
_geom_angle
N6 Fe1 N2 92.31(13)
N6 Fe1 N4 93.22(13)
N2 Fe1 N4 173.24(13)
N6 Fe1 N5 81.38(13)
N2 Fe1 N5 96.01(14)
N4 Fe1 N5 88.66(13)
N6 Fe1 N1 94.93(13)
N2 Fe1 N1 81.71(15)
N4 Fe1 N1 93.94(14)
N5 Fe1 N1 175.62(13)
N6 Fe1 N3 173.26(13)
N2 Fe1 N3 93.50(14)
N4 Fe1 N3 81.23(14)
N5 Fe1 N3 94.60(13)
N1 Fe1 N3 89.28(13)
O23 Cl2 O22 113.1(2)
O23 Cl2 O24 111.0(3)
O22 Cl2 O24 113.1(2)
O23 Cl2 O25 106.0(3)
O22 Cl2 O25 108.2(3)
O24 Cl2 O25 104.8(3)
C10 N2 C6 117.5(4)
C10 N2 Fe1 126.9(3)
C6 N2 Fe1 115.2(3)
C31 N6 C27 118.2(3)
C31 N6 Fe1 126.2(3)
C27 N6 Fe1 115.4(3)
C80 N7 C34 120.9(5)
C23 N5 C26 118.0(3)
C23 N5 Fe1 127.1(3)
C26 N5 Fe1 114.8(3)
C20 N4 C17 116.9(4)
C20 N4 Fe1 127.7(3)
C17 N4 Fe1 115.4(3)
C1 N1 C5 118.5(4)
C1 N1 Fe1 127.0(3)
C5 N1 Fe1 114.5(3)
C43 N10 C35 120.9(4)
C10 C9 C8 116.5(4)
C10 C9 C35 122.6(4)
C8 C9 C35 120.8(4)
C17 C18 C19 119.3(4)
C21 C19 C18 119.8(4)
O1 C37 N9 121.8(5)
O1 C37 C38 120.9(6)
N9 C37 C38 117.3(5)
C49 N12 C32 121.1(5)
C44 C45 C46 120.4(5)
C65 N8 C22 122.4(5)
C79 N20 C78 122.1(5)
O31 Cl3 O29 117.1(4)
O31 Cl3 O28 110.7(3)
O29 Cl3 O28 109.6(3)
O31 Cl3 O30 106.0(4)
O29 Cl3 O30 107.3(5)
O28 Cl3 O30 105.3(5)
C16 N3 C12 117.4(4)
C16 N3 Fe1 115.8(3)
C12 N3 Fe1 126.8(3)
N5 C26 C25 120.9(4)
N5 C26 C27 114.1(3)
C25 C26 C27 125.0(4)
N1 C5 C4 120.2(4)
N1 C5 C6 114.9(4)
C4 C5 C6 124.9(4)
N4 C17 C18 122.1(4)
N4 C17 C16 113.5(4)
C18 C17 C16 124.4(4)
N6 C31 C30 124.0(4)
N5 C23 C24 124.1(4)
N6 C27 C28 121.0(4)
N6 C27 C26 113.8(3)
C28 C27 C26 125.2(4)
C29 C30 C31 117.1(4)
C29 C30 C32 120.9(4)
C31 C30 C32 121.9(4)
N2 C6 C7 121.5(4)
N2 C6 C5 113.5(4)
C7 C6 C5 125.0(4)
N2 C10 C9 124.5(4)
N4 C20 C21 124.1(4)
N3 C12 C13 123.7(4)
C33 C25 C26 119.8(4)
C23 C24 C33 117.1(4)
C23 C24 C36 121.4(4)
C33 C24 C36 121.5(4)
N3 C16 C15 121.6(4)
N3 C16 C17 114.1(4)
C15 C16 C17 124.3(4)
N1 C1 C2 123.9(4)
C20 C21 C19 117.8(4)
C20 C21 C22 122.5(4)
C19 C21 C22 119.7(4)
C8 C7 C6 119.5(4)
C28 C29 C30 119.8(4)
C14 C15 C16 119.5(5)
C14 C13 C12 117.1(4)
C14 C13 C34 121.5(4)
C12 C13 C34 121.3(5)
C29 C28 C27 119.9(4)
C3 C2 C1 116.8(5)
C3 C2 C78 120.8(4)
C1 C2 C78 122.4(4)
C4 C3 C2 120.2(4)
C7 C8 C9 120.4(4)
C3 C4 C5 120.3(5)
N12 C32 C30 113.8(4)
N8 C22 C21 115.2(4)
C15 C14 C13 120.7(4)
C25 C33 C24 120.0(4)
N7 C34 C13 116.0(4)
N10 C35 C9 113.4(4)
N9 C36 C24 113.6(4)
C37 N9 C36 120.2(4)
C39 C38 C64 118.6(5)
C39 C38 C37 117.4(5)
C64 C38 C37 124.0(5)
C38 C39 C40 121.5(6)
C40 C41 C42 121.2(6)
C40 C41 N14 119.2(7)
C42 C41 N14 119.7(6)
C41 C40 C39 118.5(6)
C64 C42 C41 118.9(5)
O2 C43 N10 122.0(4)
O2 C43 C44 121.3(4)
N10 C43 C44 116.6(4)
C45 C44 C48 118.8(4)
C45 C44 C43 125.2(4)
C48 C44 C43 116.0(5)
C47 C46 C45 118.7(5)
C53 C47 C46 122.4(5)
C53 C47 N11 119.2(6)
C46 C47 N11 118.4(6)
C53 C48 C44 120.4(5)
O15 N11 O3 117.6(7)
O15 N11 C47 121.1(8)
O3 N11 C47 120.9(7)
O4 C49 N12 119.8(5)
O4 C49 C50 120.9(6)
N12 C49 C50 119.3(6)
C54 C50 C58 118.7(5)
C54 C50 C49 124.6(6)
C58 C50 C49 116.7(6)
O26 C79 N20 121.1(6)
O26 C79 C70 120.1(6)
N20 C79 C70 118.8(5)
C71 C70 C75 118.7(6)
C71 C70 C79 117.0(5)
C75 C70 C79 124.3(5)
C50 C58 C57 120.9(7)
C55 C56 C57 122.5(6)
C55 C56 N15 121.6(8)
C57 C56 N15 115.9(8)
C56 C55 C54 118.4(7)
C56 C57 C58 118.0(7)
C50 C54 C55 121.4(6)
C47 C53 C48 119.3(5)
C75 C74 C73 119.1(6)
C74 C75 C70 120.0(6)
C70 C71 C72 121.1(6)
C72 C73 C74 121.9(7)
C72 C73 N21 118.3(7)
C74 C73 N21 119.7(7)
C73 C72 C71 119.2(6)
O6 N14 O7 123.2(7)
O6 N14 C41 118.8(7)
O7 N14 C41 118.0(7)
C42 C64 C38 121.4(6)
O8 C65 N8 121.2(5)
O8 C65 C68 120.4(5)
N8 C65 C68 118.4(5)
C69 C68 C67 119.8(5)
C69 C68 C65 117.7(5)
C67 C68 C65 122.6(5)
C66 C67 C68 120.2(6)
C68 C69 C77 120.2(6)
C76 C66 C67 118.5(6)
O14 N15 O13 124.5(8)
O14 N15 C56 119.9(10)
O13 N15 C56 115.3(9)
C66 C76 C77 123.1(6)
C66 C76 N19 117.4(7)
C77 C76 N19 119.5(7)
O34 N19 O33 125.6(8)
O34 N19 C76 117.6(8)
O33 N19 C76 116.7(9)
C76 C77 C69 118.2(6)
N20 C78 C2 114.3(4)
O35 N21 O32 124.5(8)
O35 N21 C73 117.6(7)
O32 N21 C73 117.9(8)
C84 C83 C82 119.8(6)
C86 C84 C83 121.1(6)
C86 C84 N22 118.8(6)
C83 C84 N22 120.1(6)
C83 C82 C81 120.4(5)
C84 C86 C85 119.5(6)
C81 C85 C86 120.8(6)
C82 C81 C85 118.4(5)
C82 C81 C80 125.6(5)
C85 C81 C80 116.0(6)
O36 C80 N7 120.3(6)
O36 C80 C81 121.4(6)
N7 C80 C81 118.2(6)
O38 N22 O37 122.5(7)
O38 N22 C84 119.0(6)
O37 N22 C84 118.5(7)

loop_
_geom_bond_atom_site_label_1
_geom_bond_atom_site_label_2
_geom_bond_distance
Fe1 N6 1.957(3)
Fe1 N2 1.959(4)
Fe1 N4 1.966(3)
Fe1 N5 1.964(3)
Fe1 N1 1.974(3)
Fe1 N3 1.970(3)
Cl2 O23 1.440(4)
Cl2 O22 1.446(3)
Cl2 O24 1.458(4)
Cl2 O25 1.773(6)
N2 C10 1.336(5)
N2 C6 1.361(5)
N6 C31 1.329(5)
N6 C27 1.348(5)
N7 C80 1.349(6)
N7 C34 1.442(6)
N5 C23 1.342(5)
N5 C26 1.351(5)
O4 C49 1.220(6)
N4 C20 1.347(5)
N4 C17 1.359(5)
N1 C1 1.330(5)
N1 C5 1.349(5)
N10 C43 1.329(6)
N10 C35 1.448(5)
C9 C10 1.377(6)
C9 C8 1.391(6)
C9 C35 1.502(6)
C18 C17 1.363(6)
C18 C19 1.379(6)
C19 C21 1.372(6)
C37 O1 1.214(6)
C37 N9 1.340(7)
C37 C38 1.509(7)
N12 C49 1.317(7)
N12 C32 1.460(6)
C45 C44 1.381(7)
C45 C46 1.378(6)
N8 C65 1.318(6)
N8 C22 1.440(6)
N20 C79 1.324(7)
N20 C78 1.446(6)
Cl3 O31 1.397(5)
Cl3 O29 1.403(5)
Cl3 O28 1.456(4)
Cl3 O30 1.782(7)
N3 C16 1.337(5)
N3 C12 1.351(5)
C26 C25 1.386(5)
C26 C27 1.460(6)
C5 C4 1.391(6)
C5 C6 1.463(6)
C17 C16 1.475(6)
C31 C30 1.386(6)
C23 C24 1.378(6)
C27 C28 1.383(5)
C30 C29 1.378(6)
C30 C32 1.514(6)
C6 C7 1.374(6)
C20 C21 1.362(6)
C12 C13 1.381(6)
C25 C33 1.368(6)
C24 C33 1.381(6)
C24 C36 1.512(6)
C16 C15 1.388(6)
C1 C2 1.384(6)
C21 C22 1.506(6)
C7 C8 1.366(6)
C29 C28 1.365(6)
C15 C14 1.352(7)
C13 C14 1.364(7)
C13 C34 1.511(7)
C2 C3 1.381(7)
C2 C78 1.509(7)
C3 C4 1.350(7)
C36 N9 1.451(6)
C38 C39 1.365(7)
C38 C64 1.366(7)
C39 C40 1.370(8)
C41 C40 1.371(8)
C41 C42 1.365(8)
C41 N14 1.477(8)
C42 C64 1.368(7)
C43 O2 1.213(5)
C43 C44 1.501(6)
C44 C48 1.387(7)
C46 C47 1.358(7)
C47 C53 1.349(8)
C47 N11 1.449(7)
C48 C53 1.368(7)
N11 O15 1.098(8)
N11 O3 1.181(8)
C49 C50 1.487(7)
C50 C54 1.371(8)
C50 C58 1.368(8)
C79 O26 1.234(6)
C79 C70 1.505(8)
C70 C71 1.371(8)
C70 C75 1.385(7)
C58 C57 1.391(8)
C56 C55 1.335(9)
C56 C57 1.382(10)
C56 N15 1.489(9)
C55 C54 1.395(8)
C74 C75 1.384(8)
C74 C73 1.368(8)
C71 C72 1.379(9)
C73 C72 1.339(9)
C73 N21 1.461(9)
N14 O6 1.187(7)
N14 O7 1.211(7)
C65 O8 1.221(6)
C65 C68 1.495(7)
C68 C69 1.362(7)
C68 C67 1.386(7)
C67 C66 1.364(7)
C69 C77 1.390(8)
C66 C76 1.360(8)
N15 O14 1.202(10)
N15 O13 1.200(9)
C76 C77 1.349(9)
C76 N19 1.486(8)
N19 O34 1.213(9)
N19 O33 1.202(8)
N21 O35 1.210(8)
N21 O32 1.223(8)
O36 C80 1.210(7)
C83 C84 1.357(7)
C83 C82 1.381(7)
C84 C86 1.369(8)
C84 N22 1.481(8)
C82 C81 1.388(7)
C86 C85 1.374(8)
C85 C81 1.386(7)
C81 C80 1.504(8)
N22 O38 1.181(7)
N22 O37 1.180(6)
